data_7221089
loop_
_publ_author_name
'Vaughan, G.M.B.'
'Quarton, M.'
'Gaubicher, J.'
'le Mercier, T.'
'Angenault, J.'
'Chabre, Y.'

_publ_section_title
;
 Crystal structure of the end product of electrochemical lithium
 intercalation in V2 (S O4)3
;
_journal_name_full 'Journal of Materials Chemistry'
_journal_page_first 2809
_journal_page_last 2812
_journal_volume 9
_journal_year 1999
_chemical_formula_sum 'Li2 O12 S3 V2'
_chemical_name_systematic 'Li2 V2 (S O4)3'
_space_group_IT_number 15
_symmetry_space_group_name_Hall '-C 2yc'
_symmetry_space_group_name_H-M 'C 1 2/c 1'
_cell_angle_alpha 90
_cell_angle_beta 115.443
_cell_angle_gamma 90
_cell_formula_units_Z 4
_cell_length_a 13.0582
_cell_length_b 8.6526
_cell_length_c 8.7247
_cell_volume 890.173
_citation_journal_id_ASTM JMACEP
_cod_data_source_file Vaughan_JMACEP_1999_137.cif
_cod_data_source_block Li2O12S3V2
_cod_original_cell_volume 890.1732
_cod_database_code 7221089

loop_
_symmetry_equiv_pos_as_xyz
x,y,z
-x,y,-z+1/2
-x,-y,-z
x,-y,z-1/2
x+1/2,y+1/2,z
-x+1/2,y+1/2,-z+1/2
-x+1/2,-y+1/2,-z
x+1/2,-y+1/2,z-1/2

loop_
_atom_site_label
_atom_site_type_symbol
_atom_site_fract_x
_atom_site_fract_y
_atom_site_fract_z
_atom_site_occupancy
_atom_site_U_iso_or_equiv
O1 O-2 0.1768 0.4308 0.1946 1 0.0
O6 O-2 0.0583 0.1529 0.1719 1 0.0
V1 V+2 0.1232 0.25 0.0145 1 0.0
S2 S+6 0 0.0592 0.25 1 0.0
O2 O-2 0.4717 0.1341 0.3809 1 0.0
O4 O-2 0.3008 0.1648 0.153 1 0.0
O5 O-2 0.4088 0.4692 0.1085 1 0.0
Li1 Li+1 0.744 0.412 0.068 1 0.0
O3 O-2 0.3097 0.18 0.4341 1 0.0
S1 S+6 0.3536 0.1043 0.3185 1 0.0
